data_4109351
loop_
_publ_author_name
'Raffaello Romeo'
'Giuseppina D'Amico'
'Emilia Sicilia'
'Nino Russo'
'Silvia Rizzato'

_publ_contact_author_address
;     
 Dipartimento di Chimica Inorganica, Chimica Analitica 
 e Chimica Fisica, Universita di Messina, Salita Sperone, 
 31 - Vill. S. Agata - 98166 Messina, Italy'
;
_publ_contact_author_email rromeo@unime.it
_publ_contact_author_name 'R. Romeo'
_publ_section_title
;
 \b-Hydrogen Kinetic Effect
;
_journal_name_full 'Journal of the American Chemical Society'
_journal_page_first 5744
_journal_page_last 5755
_journal_paper_doi 10.1021/ja0702162
_journal_volume 129
_journal_year 2007
_chemical_formula_sum 'C20 H48 P2 Pt'
_chemical_formula_weight 545.61
_space_group_IT_number 2
_symmetry_cell_setting triclinic
_symmetry_space_group_name_Hall '-P 1'
_symmetry_space_group_name_H-M 'P -1'
_atom_sites_solution_hydrogens geom
_atom_sites_solution_primary direct
_atom_sites_solution_secondary difmap
_audit_creation_method SHELXL-97
_cell_angle_alpha 99.620(2)
_cell_angle_beta 107.679(2)
_cell_angle_gamma 98.996(2)
_cell_formula_units_Z 2
_cell_length_a 8.9295(9)
_cell_length_b 10.2667(10)
_cell_length_c 14.3876(14)
_cell_measurement_reflns_used 1024
_cell_measurement_temperature 120(2)
_cell_measurement_theta_max 25.96
_cell_measurement_theta_min 2.41
_cell_volume 1208.5(2)
_computing_cell_refinement 'SAINTPLUS  (Bruker AXS, 1999)'
_computing_data_collection 'SMART      (Bruker AXS, 2001)'
_computing_data_reduction 'SAINTPLUS  (Bruker AXS, 1999)'
_computing_molecular_graphics 'ORTEP for Windows v1.074 (L.J. Farrugia 1997)'
_computing_publication_material 'WinGX v1.64.05(L.J. Farrugia,J. Appl. Cryst.,1999,32, 837)'
_computing_structure_refinement 'SHELXL-97 (Sheldrick, 1997)'
_computing_structure_solution 'SHELXS-97 (Sheldrick, 1990)'
_diffrn_ambient_temperature 293(2)
_diffrn_measured_fraction_theta_full 0.999
_diffrn_measured_fraction_theta_max 0.999
_diffrn_measurement_device_type 'Bruker SMART CCD'
_diffrn_measurement_method 'phi and omega scans'
_diffrn_radiation_monochromator graphite
_diffrn_radiation_source 'fine-focus sealed tube'
_diffrn_radiation_type MoK\a
_diffrn_radiation_wavelength 0.71073
_diffrn_reflns_av_R_equivalents 0.0196
_diffrn_reflns_av_sigmaI/netI 0.0229
_diffrn_reflns_limit_h_max 11
_diffrn_reflns_limit_h_min -11
_diffrn_reflns_limit_k_max 12
_diffrn_reflns_limit_k_min -12
_diffrn_reflns_limit_l_max 17
_diffrn_reflns_limit_l_min -17
_diffrn_reflns_number 11022
_diffrn_reflns_theta_full 26.03
_diffrn_reflns_theta_max 26.03
_diffrn_reflns_theta_min 1.53
_exptl_absorpt_coefficient_mu 5.938
_exptl_absorpt_correction_T_max 1.0000
_exptl_absorpt_correction_T_min 0.7510
_exptl_absorpt_correction_type multi-scan
_exptl_absorpt_process_details 'Sadabs 2.01 (Bruker AXS, 1999)'
_exptl_crystal_colour colourless
_exptl_crystal_density_diffrn 1.499
_exptl_crystal_description prismatic
_exptl_crystal_F_000 552
_exptl_crystal_size_max 0.22
_exptl_crystal_size_mid 0.16
_exptl_crystal_size_min 0.06
_refine_diff_density_max 0.981
_refine_diff_density_min -0.272
_refine_diff_density_rms 0.086
_refine_ls_extinction_method none
_refine_ls_goodness_of_fit_ref 1.075
_refine_ls_hydrogen_treatment 'no refined H'
_refine_ls_matrix_type full
_refine_ls_number_parameters 208
_refine_ls_number_reflns 4751
_refine_ls_number_restraints 0
_refine_ls_restrained_S_all 1.075
_refine_ls_R_factor_all 0.0156
_refine_ls_R_factor_gt 0.0148
_refine_ls_shift/su_max 0.013
_refine_ls_shift/su_mean 0.001
_refine_ls_structure_factor_coef Fsqd
_refine_ls_weighting_details 'calc w=1/[\s^2^(Fo^2^)+(0.0179P)^2^+0.4271P] where P=(Fo^2^+2Fc^2^)/3'
_refine_ls_weighting_scheme calc
_refine_ls_wR_factor_gt 0.0369
_refine_ls_wR_factor_ref 0.0372
_reflns_number_gt 4588
_reflns_number_total 4751
_reflns_threshold_expression >2sigma(I)
_cod_data_source_file ja0702162si20070220_034202.cif
_cod_data_source_block rom25
_cod_database_code 4109351

loop_
_symmetry_equiv_pos_as_xyz
'x, y, z'
'-x, -y, -z'

loop_
_atom_site_label
_atom_site_type_symbol
_atom_site_fract_x
_atom_site_fract_y
_atom_site_fract_z
_atom_site_U_iso_or_equiv
_atom_site_adp_type
_atom_site_occupancy
_atom_site_symmetry_multiplicity
_atom_site_calc_flag
_atom_site_refinement_flags
Pt Pt -0.019671(9) 0.010032(7) 0.240307(5) 0.01413(4) Uani 1 1 d .
C1 C -0.2381(3) -0.1146(2) 0.23120(16) 0.0185(4) Uani 1 1 d .
H1A H -0.2146 -0.1806 0.2715 0.022 Uiso 1 1 calc R
H1B H -0.3004 -0.0594 0.2584 0.022 Uiso 1 1 calc R
C2 C -0.3383(3) -0.1888(2) 0.12286(16) 0.0202(4) Uani 1 1 d .
H2A H -0.3630 -0.1220 0.0835 0.024 Uiso 1 1 calc R
H2B H -0.2737 -0.2410 0.0955 0.024 Uiso 1 1 calc R
C3 C -0.4953(3) -0.2832(3) 0.11158(17) 0.0279(5) Uani 1 1 d .
H3A H -0.4706 -0.3548 0.1461 0.033 Uiso 1 1 calc R
H3B H -0.5564 -0.2328 0.1437 0.033 Uiso 1 1 calc R
C4 C -0.5989(3) -0.3466(3) 0.00299(18) 0.0298(5) Uani 1 1 d .
H4A H -0.6958 -0.4048 0.0007 0.045 Uiso 1 1 calc R
H4B H -0.5402 -0.3986 -0.0289 0.045 Uiso 1 1 calc R
H4C H -0.6260 -0.2765 -0.0313 0.045 Uiso 1 1 calc R
C5 C -0.1662(3) 0.1491(2) 0.20384(16) 0.0191(4) Uani 1 1 d .
H5A H -0.1354 0.1942 0.1562 0.023 Uiso 1 1 calc R
H5B H -0.2776 0.1002 0.1720 0.023 Uiso 1 1 calc R
C6 C -0.1524(3) 0.2560(2) 0.29623(17) 0.0229(5) Uani 1 1 d .
H6A H -0.1933 0.2111 0.3406 0.027 Uiso 1 1 calc R
H6B H -0.0394 0.2976 0.3319 0.027 Uiso 1 1 calc R
C7 C -0.2431(3) 0.3672(2) 0.27225(17) 0.0234(5) Uani 1 1 d .
H7A H -0.2041 0.4112 0.2267 0.028 Uiso 1 1 calc R
H7B H -0.3566 0.3264 0.2383 0.028 Uiso 1 1 calc R
C8 C -0.2239(3) 0.4740(3) 0.3651(2) 0.0339(6) Uani 1 1 d .
H8A H -0.2832 0.5410 0.3457 0.051 Uiso 1 1 calc R
H8B H -0.1119 0.5165 0.3983 0.051 Uiso 1 1 calc R
H8C H -0.2644 0.4316 0.4099 0.051 Uiso 1 1 calc R
P1 P 0.10453(7) -0.15470(5) 0.29865(4) 0.01678(11) Uani 1 1 d .
C111 C 0.0927(3) -0.1631(2) 0.42257(16) 0.0238(5) Uani 1 1 d .
H11A H -0.0191 -0.1767 0.4189 0.029 Uiso 1 1 calc R
H11B H 0.1333 -0.2401 0.4425 0.029 Uiso 1 1 calc R
C112 C 0.1900(3) -0.0338(3) 0.50167(17) 0.0319(6) Uani 1 1 d .
H12A H 0.1809 -0.0418 0.5654 0.048 Uiso 1 1 calc R
H12B H 0.1490 0.0424 0.4827 0.048 Uiso 1 1 calc R
H12C H 0.3012 -0.0210 0.5065 0.048 Uiso 1 1 calc R
C131 C 0.3193(3) -0.1489(2) 0.31892(17) 0.0229(5) Uani 1 1 d .
H13A H 0.3343 -0.1564 0.2544 0.027 Uiso 1 1 calc R
H13B H 0.3799 -0.0602 0.3597 0.027 Uiso 1 1 calc R
C132 C 0.3945(3) -0.2548(3) 0.3683(2) 0.0345(6) Uani 1 1 d .
H14A H 0.5062 -0.2405 0.3741 0.052 Uiso 1 1 calc R
H14B H 0.3391 -0.3437 0.3280 0.052 Uiso 1 1 calc R
H14C H 0.3856 -0.2468 0.4337 0.052 Uiso 1 1 calc R
C121 C 0.0117(3) -0.3289(2) 0.22583(16) 0.0225(5) Uani 1 1 d .
H15A H 0.0639 -0.3907 0.2616 0.027 Uiso 1 1 calc R
H15B H -0.1009 -0.3489 0.2203 0.027 Uiso 1 1 calc R
C122 C 0.0231(3) -0.3539(2) 0.12042(17) 0.0280(5) Uani 1 1 d .
H16A H -0.0275 -0.4462 0.0860 0.042 Uiso 1 1 calc R
H16B H 0.1343 -0.3366 0.1252 0.042 Uiso 1 1 calc R
H16C H -0.0304 -0.2944 0.0839 0.042 Uiso 1 1 calc R
P2 P 0.19908(7) 0.15450(5) 0.23218(4) 0.01592(11) Uani 1 1 d .
C231 C 0.3197(3) 0.0800(2) 0.16294(17) 0.0213(5) Uani 1 1 d .
H21A H 0.3939 0.1527 0.1541 0.026 Uiso 1 1 calc R
H21B H 0.3833 0.0278 0.2030 0.026 Uiso 1 1 calc R
C232 C 0.2204(3) -0.0111(3) 0.06079(18) 0.0311(6) Uani 1 1 d .
H22A H 0.2909 -0.0460 0.0292 0.047 Uiso 1 1 calc R
H22B H 0.1589 0.0401 0.0199 0.047 Uiso 1 1 calc R
H22C H 0.1485 -0.0850 0.0688 0.047 Uiso 1 1 calc R
C221 C 0.3591(3) 0.2415(2) 0.35156(17) 0.0217(5) Uani 1 1 d .
H23A H 0.3986 0.1738 0.3862 0.026 Uiso 1 1 calc R
H23B H 0.4480 0.2912 0.3372 0.026 Uiso 1 1 calc R
C222 C 0.3074(3) 0.3395(2) 0.42151(17) 0.0271(5) Uani 1 1 d .
H24A H 0.3972 0.3805 0.4817 0.041 Uiso 1 1 calc R
H24B H 0.2215 0.2911 0.4380 0.041 Uiso 1 1 calc R
H24C H 0.2708 0.4086 0.3888 0.041 Uiso 1 1 calc R
C211 C 0.1535(3) 0.2956(2) 0.17209(17) 0.0210(4) Uani 1 1 d .
H25A H 0.0757 0.2576 0.1054 0.025 Uiso 1 1 calc R
H25B H 0.1020 0.3494 0.2097 0.025 Uiso 1 1 calc R
C212 C 0.2953(3) 0.3908(2) 0.1626(2) 0.0308(5) Uani 1 1 d .
H26A H 0.2570 0.4597 0.1303 0.046 Uiso 1 1 calc R
H26B H 0.3458 0.3401 0.1234 0.046 Uiso 1 1 calc R
H26C H 0.3722 0.4324 0.2280 0.046 Uiso 1 1 calc R

loop_
_atom_site_aniso_label
_atom_site_aniso_U_11
_atom_site_aniso_U_22
_atom_site_aniso_U_33
_atom_site_aniso_U_23
_atom_site_aniso_U_13
_atom_site_aniso_U_12
Pt 0.01511(5) 0.01384(5) 0.01282(5) 0.00186(3) 0.00449(3) 0.00316(3)
C1 0.0167(10) 0.0216(11) 0.0169(10) 0.0035(9) 0.0057(9) 0.0043(8)
C2 0.0209(11) 0.0210(11) 0.0180(11) 0.0030(9) 0.0074(9) 0.0027(9)
C3 0.0219(12) 0.0353(14) 0.0208(12) 0.0006(10) 0.0073(10) -0.0041(10)
C4 0.0243(12) 0.0331(14) 0.0251(12) 0.0008(10) 0.0053(10) -0.0016(10)
C5 0.0192(11) 0.0192(11) 0.0203(11) 0.0050(9) 0.0067(9) 0.0078(9)
C6 0.0236(12) 0.0265(12) 0.0205(11) 0.0060(9) 0.0086(9) 0.0084(9)
C7 0.0212(11) 0.0194(11) 0.0280(12) 0.0011(9) 0.0085(10) 0.0041(9)
C8 0.0364(14) 0.0266(13) 0.0375(14) -0.0017(11) 0.0144(12) 0.0091(11)
P1 0.0201(3) 0.0146(3) 0.0146(3) 0.0022(2) 0.0049(2) 0.0041(2)
C111 0.0335(13) 0.0235(12) 0.0161(11) 0.0062(9) 0.0084(10) 0.0087(10)
C112 0.0421(15) 0.0310(14) 0.0179(12) 0.0007(10) 0.0071(11) 0.0065(11)
C131 0.0221(11) 0.0211(11) 0.0247(12) 0.0058(9) 0.0054(9) 0.0072(9)
C132 0.0325(14) 0.0299(14) 0.0407(15) 0.0103(12) 0.0068(12) 0.0146(11)
C121 0.0268(12) 0.0162(11) 0.0222(11) 0.0019(9) 0.0072(9) 0.0034(9)
C122 0.0302(13) 0.0270(12) 0.0230(12) -0.0040(10) 0.0091(10) 0.0054(10)
P2 0.0164(3) 0.0148(3) 0.0164(3) 0.0031(2) 0.0056(2) 0.0034(2)
C231 0.0216(11) 0.0205(11) 0.0250(11) 0.0062(9) 0.0110(9) 0.0057(9)
C232 0.0383(14) 0.0315(14) 0.0249(12) 0.0005(10) 0.0171(11) 0.0051(11)
C221 0.0184(11) 0.0208(11) 0.0214(11) 0.0024(9) 0.0031(9) 0.0014(9)
C222 0.0285(13) 0.0240(12) 0.0220(12) -0.0008(9) 0.0015(10) 0.0067(10)
C211 0.0240(11) 0.0178(11) 0.0238(11) 0.0087(9) 0.0089(9) 0.0061(9)
C212 0.0309(13) 0.0255(13) 0.0438(15) 0.0174(11) 0.0180(12) 0.0076(10)

loop_
_atom_type_symbol
_atom_type_description
_atom_type_scat_dispersion_real
_atom_type_scat_dispersion_imag
_atom_type_scat_source
C C 0.0033 0.0016 'International Tables Vol C Tables 4.2.6.8 and 6.1.1.4'
H H 0.0000 0.0000 'International Tables Vol C Tables 4.2.6.8 and 6.1.1.4'
P P 0.1023 0.0942 'International Tables Vol C Tables 4.2.6.8 and 6.1.1.4'
Pt Pt -1.7033 8.3905 'International Tables Vol C Tables 4.2.6.8 and 6.1.1.4'

loop_
_geom_angle_atom_site_label_1
_geom_angle_atom_site_label_2
_geom_angle_atom_site_label_3
_geom_angle
C5 Pt C1 83.24(9)
C5 Pt P1 167.75(6)
C1 Pt P1 86.70(6)
C5 Pt P2 91.02(6)
C1 Pt P2 172.52(6)
P1 Pt P2 99.55(2)
C2 C1 Pt 111.79(14)
C3 C2 C1 114.34(18)
C4 C3 C2 113.35(19)
C6 C5 Pt 112.40(15)
C7 C6 C5 114.23(19)
C8 C7 C6 113.1(2)
C111 P1 C121 102.61(10)
C111 P1 C131 102.03(11)
C121 P1 C131 101.57(11)
C111 P1 Pt 110.19(8)
C121 P1 Pt 115.78(8)
C131 P1 Pt 122.19(8)
C112 C111 P1 111.83(16)
C132 C131 P1 118.08(17)
C122 C121 P1 113.27(16)
C221 P2 C231 100.12(10)
C221 P2 C211 102.57(11)
C231 P2 C211 101.68(10)
C221 P2 Pt 117.11(8)
C231 P2 Pt 117.03(7)
C211 P2 Pt 115.75(7)
C232 C231 P2 114.13(16)
C222 C221 P2 114.65(16)
C212 C211 P2 117.08(16)

loop_
_geom_bond_atom_site_label_1
_geom_bond_atom_site_label_2
_geom_bond_distance
Pt C5 2.108(2)
Pt C1 2.114(2)
Pt P1 2.3002(6)
Pt P2 2.3065(6)
C1 C2 1.534(3)
C2 C3 1.521(3)
C3 C4 1.521(3)
C5 C6 1.536(3)
C6 C7 1.526(3)
C7 C8 1.526(3)
P1 C111 1.833(2)
P1 C121 1.835(2)
P1 C131 1.840(2)
C111 C112 1.531(3)
C131 C132 1.528(3)
C121 C122 1.532(3)
P2 C221 1.841(2)
P2 C231 1.842(2)
P2 C211 1.844(2)
C231 C232 1.520(3)
C221 C222 1.526(3)
C211 C212 1.530(3)

loop_
_geom_torsion_atom_site_label_1
_geom_torsion_atom_site_label_2
_geom_torsion_atom_site_label_3
_geom_torsion_atom_site_label_4
_geom_torsion
C5 Pt C1 C2 83.32(16)
P1 Pt C1 C2 -103.68(15)
P2 Pt C1 C2 43.2(5)
Pt C1 C2 C3 178.44(16)
C1 C2 C3 C4 175.3(2)
C1 Pt C5 C6 99.74(16)
P1 Pt C5 C6 64.8(4)
P2 Pt C5 C6 -85.07(15)
Pt C5 C6 C7 174.11(15)
C5 C6 C7 C8 -178.6(2)
C5 Pt P1 C111 -32.8(3)
C1 Pt P1 C111 -67.51(10)
P2 Pt P1 C111 116.63(8)
C5 Pt P1 C121 83.1(3)
C1 Pt P1 C121 48.34(10)
P2 Pt P1 C121 -127.52(8)
C5 Pt P1 C131 -152.4(3)
C1 Pt P1 C131 172.90(11)
P2 Pt P1 C131 -2.96(9)
C121 P1 C111 C112 170.13(18)
C131 P1 C111 C112 65.19(19)
Pt P1 C111 C112 -66.01(19)
C111 P1 C131 C132 50.2(2)
C121 P1 C131 C132 -55.6(2)
Pt P1 C131 C132 173.63(15)
C111 P1 C121 C122 -173.59(17)
C131 P1 C121 C122 -68.29(19)
Pt P1 C121 C122 66.36(18)
C5 Pt P2 C221 107.22(10)
C1 Pt P2 C221 147.0(4)
P1 Pt P2 C221 -66.57(9)
C5 Pt P2 C231 -133.91(10)
C1 Pt P2 C231 -94.1(4)
P1 Pt P2 C231 52.30(9)
C5 Pt P2 C211 -14.01(10)
C1 Pt P2 C211 25.8(4)
P1 Pt P2 C211 172.19(8)
C221 P2 C231 C232 175.25(18)
C211 P2 C231 C232 -79.52(19)
Pt P2 C231 C232 47.61(19)
C231 P2 C221 C222 168.24(17)
C211 P2 C221 C222 63.73(19)
Pt P2 C221 C222 -64.17(19)
C221 P2 C211 C212 53.1(2)
C231 P2 C211 C212 -50.21(19)
Pt P2 C211 C212 -178.16(15)
